data_7220550
loop_
_publ_author_name
'Bao, Yan-Ru'
'Chen, Guo-Dong'
'Gao, Hao'
'He, Rong-Rong'
'Wu, Yue-Hua'
'Li, Xiao-Xia'
'Hu, Dan'
'Wang, Chuan-Xi'
'Liu, Xing-Zhong'
'Li, Yan'
'Yao, Xin-Sheng'

_publ_section_title
;
 4,5-seco-Probotryenols A--C, a new type of sesquiterpenoids from
 Stachybotrys bisbyi
;
_journal_issue 57
_journal_name_full 'RSC Adv.'
_journal_page_first 46252
_journal_paper_doi 10.1039/C5RA07122D
_journal_volume 5
_journal_year 2015
_chemical_absolute_configuration unk
_chemical_formula_moiety 'C15 H22 O2'
_chemical_formula_sum 'C15 H22 O2'
_chemical_formula_weight 234.33
_chemical_name_common dehydrobotrydienol
_chemical_name_systematic
;
 ? 
;
_space_group_crystal_system orthorhombic
_space_group_IT_number 19
_space_group_name_Hall 'P 2ac 2ab'
_space_group_name_H-M_alt 'P 21 21 21'
_symmetry_space_group_name_Hall 'P 2ac 2ab'
_symmetry_space_group_name_H-M 'P 21 21 21'
_atom_sites_solution_hydrogens geom
_atom_sites_solution_primary direct
_atom_sites_solution_secondary difmap
_audit_creation_date 2015-03-24
_audit_creation_method
;
Olex2 1.2
(compiled 2015.01.26 svn.r3150 for OlexSys, GUI svn.r4998)
;
_audit_update_record
;
2015-04-18 deposited with the CCDC.
2015-05-14 downloaded from the CCDC.
;
_cell_angle_alpha 90.00
_cell_angle_beta 90.00
_cell_angle_gamma 90.00
_cell_formula_units_Z 4
_cell_length_a 8.8587(3)
_cell_length_b 10.9481(4)
_cell_length_c 13.7817(5)
_cell_measurement_reflns_used 4035
_cell_measurement_temperature 173.0
_cell_measurement_theta_max 62.6810
_cell_measurement_theta_min 3.2270
_cell_volume 1336.63(8)
_computing_cell_refinement
;
CrysAlisPro, Agilent Technologies,
Version 1.171.37.31 (release 14-01-2014 CrysAlis171 .NET)
(compiled Jan 14 2014,18:38:05)
;
_computing_data_collection
;
CrysAlisPro, Agilent Technologies,
Version 1.171.37.31 (release 14-01-2014 CrysAlis171 .NET)
(compiled Jan 14 2014,18:38:05)
;
_computing_data_reduction
;
CrysAlisPro, Agilent Technologies,
Version 1.171.37.31 (release 14-01-2014 CrysAlis171 .NET)
(compiled Jan 14 2014,18:38:05)
;
_computing_molecular_graphics 'Olex2 (Dolomanov et al., 2009)'
_computing_publication_material 'Olex2 (Dolomanov et al., 2009)'
_computing_structure_refinement 'ShelXL (Sheldrick, 2008)'
_computing_structure_solution 'ShelXS (Sheldrick, 2008)'
_diffrn_ambient_temperature 173.0
_diffrn_detector 'CCD plate'
_diffrn_detector_area_resol_mean 16.0288
_diffrn_detector_type Sapphire3
_diffrn_measured_fraction_theta_full 0.996
_diffrn_measured_fraction_theta_max 0.996
_diffrn_measurement_details
;
  1 omega -109.00  -57.00   1.0000    1.0000
omega____ theta____ kappa____ phi______ frames
    -      -33.1184 -178.0000   30.0000 52

  2 omega    8.00  106.00   1.0000    1.0000
omega____ theta____ kappa____ phi______ frames
    -       33.1184   38.0000 -180.0000 98

  3 omega    8.00  106.00   1.0000    1.0000
omega____ theta____ kappa____ phi______ frames
    -       33.1184   38.0000  -90.0000 98

  4 omega   18.00   69.00   1.0000    1.6650
omega____ theta____ kappa____ phi______ frames
    -       90.5000  -30.0000 -150.0000 51

  5 omega   61.00  163.00   1.0000    1.6650
omega____ theta____ kappa____ phi______ frames
    -       90.5000   30.0000   60.0000 102

  6 omega   19.00   77.00   1.0000    1.6650
omega____ theta____ kappa____ phi______ frames
    -       90.5000  -45.0000 -180.0000 58

  7 omega   19.00   77.00   1.0000    1.6650
omega____ theta____ kappa____ phi______ frames
    -       90.5000  -45.0000    0.0000 58

  8 omega   19.00   83.00   1.0000    1.6650
omega____ theta____ kappa____ phi______ frames
    -       90.5000  -94.0000   30.0000 64

  9 omega   18.00   90.00   1.0000    1.6650
omega____ theta____ kappa____ phi______ frames
    -       90.5000 -111.0000  -30.0000 72

 10 omega   19.00   83.00   1.0000    1.6650
omega____ theta____ kappa____ phi______ frames
    -       90.5000  -94.0000 -180.0000 64

 11 omega   18.00   90.00   1.0000    1.6650
omega____ theta____ kappa____ phi______ frames
    -       90.5000 -111.0000 -120.0000 72

 12 omega   19.00   77.00   1.0000    1.6650
omega____ theta____ kappa____ phi______ frames
    -       90.5000  -45.0000  -90.0000 58

 13 omega   19.00   83.00   1.0000    1.6650
omega____ theta____ kappa____ phi______ frames
    -       90.5000  -94.0000  150.0000 64

 14 omega   18.00   90.00   1.0000    1.6650
omega____ theta____ kappa____ phi______ frames
    -       90.5000 -111.0000  150.0000 72

 15 omega   19.00   83.00   1.0000    1.6650
omega____ theta____ kappa____ phi______ frames
    -       90.5000  -94.0000    0.0000 64

 16 omega   18.00   69.00   1.0000    1.6650
omega____ theta____ kappa____ phi______ frames
    -       90.5000  -30.0000  -60.0000 51

 17 omega -109.00  -57.00   1.0000    1.0000
omega____ theta____ kappa____ phi______ frames
    -      -33.1184 -178.0000  -90.0000 52

 18 omega   13.00  102.00   1.0000    1.0000
omega____ theta____ kappa____ phi______ frames
    -       33.1184   57.0000    0.0000 89

 19 omega  -36.00   55.00   1.0000    1.0000
omega____ theta____ kappa____ phi______ frames
    -       33.1184  -57.0000 -150.0000 91

 20 omega   69.00  159.00   1.0000    1.6650
omega____ theta____ kappa____ phi______ frames
    -       90.5000   61.0000  -30.0000 90

 21 omega   37.00  164.00   1.0000    1.6650
omega____ theta____ kappa____ phi______ frames
    -       90.5000   15.0000 -150.0000 127

 22 omega   60.00  123.00   1.0000    1.6650
omega____ theta____ kappa____ phi______ frames
    -       90.5000   77.0000   90.0000 63

 23 omega   61.00  163.00   1.0000    1.6650
omega____ theta____ kappa____ phi______ frames
    -       90.5000   30.0000  -60.0000 102

 24 omega  137.00  162.00   1.0000    1.6650
omega____ theta____ kappa____ phi______ frames
    -       90.5000   45.0000  -90.0000 25

 25 omega   86.00  112.00   1.0000    1.6650
omega____ theta____ kappa____ phi______ frames
    -       90.5000   45.0000  -90.0000 26

 26 omega -110.00  -53.00   1.0000    1.0000
omega____ theta____ kappa____ phi______ frames
    -      -33.3684  178.0000 -120.0000 57

 27 omega   13.00  102.00   1.0000    1.0000
omega____ theta____ kappa____ phi______ frames
    -       33.3684   57.0000  -60.0000 89

 28 omega    3.00  104.00   1.0000    1.0000
omega____ theta____ kappa____ phi______ frames
    -       33.3684   77.0000 -180.0000 101

 29 omega    3.00  104.00   1.0000    1.0000
omega____ theta____ kappa____ phi______ frames
    -       33.3684   77.0000   60.0000 101
;
_diffrn_measurement_device 'four-circle diffractometer'
_diffrn_measurement_device_type 'Xcalibur, Sapphire3, Gemini ultra'
_diffrn_measurement_method '\w scans'
_diffrn_orient_matrix_UB_11 0.0715824000
_diffrn_orient_matrix_UB_12 -0.1218380000
_diffrn_orient_matrix_UB_13 0.0316859000
_diffrn_orient_matrix_UB_21 -0.1556357000
_diffrn_orient_matrix_UB_22 -0.0623860000
_diffrn_orient_matrix_UB_23 -0.0062314000
_diffrn_orient_matrix_UB_31 0.0300829000
_diffrn_orient_matrix_UB_32 -0.0327122000
_diffrn_orient_matrix_UB_33 -0.1069838000
_diffrn_radiation_monochromator mirror
_diffrn_radiation_probe x-ray
_diffrn_radiation_type CuK\a
_diffrn_radiation_wavelength 1.54178
_diffrn_reflns_av_R_equivalents 0.0850
_diffrn_reflns_av_unetI/netI 0.0431
_diffrn_reflns_limit_h_max 10
_diffrn_reflns_limit_h_min -10
_diffrn_reflns_limit_k_max 12
_diffrn_reflns_limit_k_min -12
_diffrn_reflns_limit_l_max 13
_diffrn_reflns_limit_l_min -15
_diffrn_reflns_number 12262
_diffrn_reflns_theta_full 62.86
_diffrn_reflns_theta_max 62.86
_diffrn_reflns_theta_min 5.16
_diffrn_source 'sealed X-ray tube'
_diffrn_source_type 'Enhance Ultra (Cu) X-ray Source'
_exptl_absorpt_coefficient_mu 0.590
_exptl_absorpt_correction_T_max 1.00000
_exptl_absorpt_correction_T_min 0.55772
_exptl_absorpt_correction_type multi-scan
_exptl_absorpt_process_details
;
CrysAlisPro, Agilent Technologies,
Version 1.171.37.31 (release 14-01-2014 CrysAlis171 .NET)
(compiled Jan 14 2014,18:38:05)
Empirical absorption correction using spherical harmonics,
 implemented in SCALE3 ABSPACK scaling algorithm.
;
_exptl_crystal_colour colorless
_exptl_crystal_density_diffrn 1.164
_exptl_crystal_density_method 'not measured'
_exptl_crystal_F_000 512
_refine_diff_density_max 0.754
_refine_diff_density_min -0.374
_refine_diff_density_rms 0.061
_refine_ls_abs_structure_details 'Flack H D (1983), Acta Cryst. A39, 876-881'
_refine_ls_abs_structure_Flack -0.1(7)
_refine_ls_extinction_method none
_refine_ls_goodness_of_fit_ref 1.033
_refine_ls_hydrogen_treatment constr
_refine_ls_matrix_type full
_refine_ls_number_parameters 160
_refine_ls_number_reflns 2141
_refine_ls_number_restraints 0
_refine_ls_restrained_S_all 1.033
_refine_ls_R_factor_all 0.0819
_refine_ls_R_factor_gt 0.0730
_refine_ls_shift/su_max 0.000
_refine_ls_shift/su_mean 0.000
_refine_ls_structure_factor_coef Fsqd
_refine_ls_weighting_details 'calc w=1/[\s^2^(Fo^2^)+(0.1022P)^2^+1.5243P] where P=(Fo^2^+2Fc^2^)/3'
_refine_ls_weighting_scheme calc
_refine_ls_wR_factor_gt 0.1899
_refine_ls_wR_factor_ref 0.2014
_reflns_number_gt 1869
_reflns_number_total 2141
_reflns_threshold_expression >2sigma(I)
_cod_data_source_file c5ra07122d2.cif
_cod_data_source_block dehydrobotrydienol
_cod_database_code 7220550
_reflns_odcompleteness_completeness 97.47
_reflns_odcompleteness_iscentric 1
_reflns_odcompleteness_theta 63.60
_olex2_refinement_description
;
1. Fixed Uiso
 At 1.2 times of:
  All C(H) groups, All C(H,H) groups
 At 1.5 times of:
  All C(H,H,H) groups, All O(H) groups
2.a Secondary CH2 refined with riding coordinates:
 C10(H10A,H10B), C15(H15A,H15B), C7(H7A,H7B)
2.b Aromatic/amide H refined with riding coordinates:
 C3(H3), C4(H4)
2.c Idealised Me refined as rotating group:
 C11(H11A,H11B,H11C), C14(H14A,H14B,H14C), C12(H12A,H12B,H12C), C13(H13A,H13B,
 H13C)
2.d Idealised tetrahedral OH refined as rotating group:
 O1(H1), O2(H2)
;
_olex2_submission_special_instructions 'No special instructions were received'

loop_
_space_group_symop_id
_space_group_symop_operation_xyz
1 'x, y, z'
2 '-x+1/2, -y, z+1/2'
3 'x+1/2, -y+1/2, -z'
4 '-x, y+1/2, -z+1/2'

loop_
_atom_site_label
_atom_site_type_symbol
_atom_site_fract_x
_atom_site_fract_y
_atom_site_fract_z
_atom_site_U_iso_or_equiv
_atom_site_adp_type
_atom_site_occupancy
_atom_site_calc_flag
_atom_site_refinement_flags_posn
O1 O 0.2029(3) 0.3010(2) -0.0043(2) 0.0446(7) Uani 1 d .
H1 H 0.1146 0.3037 0.0134 0.067 Uiso 1 calc GR
C10 C 0.2566(4) 0.4219(3) -0.0212(3) 0.0357(9) Uani 1 d .
H10A H 0.2009 0.4572 -0.0750 0.043 Uiso 1 calc R
H10B H 0.3621 0.4180 -0.0399 0.043 Uiso 1 calc R
C3 C 0.3448(5) 0.5847(4) 0.2140(3) 0.0409(10) Uani 1 d .
H3 H 0.4239 0.5895 0.2582 0.049 Uiso 1 calc R
C9 C 0.1122(4) 0.5747(3) 0.0811(3) 0.0290(8) Uani 1 d .
C1 C 0.2413(4) 0.5036(3) 0.0655(2) 0.0289(8) Uani 1 d .
O2 O -0.0922(4) 0.3719(3) 0.0506(3) 0.0622(10) Uani 1 d .
H2 H -0.1514 0.3176 0.0354 0.093 Uiso 1 calc GR
C5 C 0.1003(5) 0.6481(3) 0.1630(3) 0.0342(9) Uani 1 d .
C8 C -0.0308(4) 0.5862(3) 0.0183(3) 0.0332(8) Uani 1 d .
C2 C 0.3576(4) 0.5071(3) 0.1355(3) 0.0351(9) Uani 1 d .
C4 C 0.2179(5) 0.6556(4) 0.2287(3) 0.0397(10) Uani 1 d .
H4 H 0.2116 0.7074 0.2820 0.048 Uiso 1 calc R
C15 C -0.1009(5) 0.4653(4) -0.0158(4) 0.0586(13) Uani 1 d .
H15A H -0.2063 0.4794 -0.0313 0.070 Uiso 1 calc R
H15B H -0.0507 0.4398 -0.0750 0.070 Uiso 1 calc R
C11 C 0.4963(5) 0.4267(5) 0.1259(4) 0.0513(11) Uani 1 d .
H11A H 0.5525 0.4505 0.0694 0.077 Uiso 1 calc GR
H11B H 0.4658 0.3430 0.1198 0.077 Uiso 1 calc GR
H11C H 0.5585 0.4360 0.1825 0.077 Uiso 1 calc GR
C14 C -0.0039(6) 0.6582(5) -0.0744(3) 0.0595(13) Uani 1 d .
H14A H 0.0265 0.7399 -0.0583 0.089 Uiso 1 calc GR
H14B H -0.0954 0.6608 -0.1117 0.089 Uiso 1 calc GR
H14C H 0.0740 0.6194 -0.1117 0.089 Uiso 1 calc GR
C6 C -0.0498(5) 0.7145(4) 0.1693(3) 0.0473(11) Uani 1 d .
C12 C -0.1286(7) 0.6927(5) 0.2649(4) 0.0723(16) Uani 1 d .
H12A H -0.1424 0.6066 0.2745 0.108 Uiso 1 calc GR
H12B H -0.2252 0.7325 0.2644 0.108 Uiso 1 calc GR
H12C H -0.0683 0.7252 0.3167 0.108 Uiso 1 calc GR
C13 C -0.0270(7) 0.8514(4) 0.1566(5) 0.0828(19) Uani 1 d .
H13A H 0.0405 0.8810 0.2058 0.124 Uiso 1 calc GR
H13B H -0.1224 0.8924 0.1623 0.124 Uiso 1 calc GR
H13C H 0.0153 0.8673 0.0937 0.124 Uiso 1 calc GR
C7 C -0.1410(6) 0.6508(6) 0.0865(4) 0.0688(15) Uani 1 d .
H7A H -0.2108 0.5919 0.1141 0.083 Uiso 1 calc R
H7B H -0.1989 0.7111 0.0508 0.083 Uiso 1 calc R

loop_
_atom_site_aniso_label
_atom_site_aniso_U_11
_atom_site_aniso_U_22
_atom_site_aniso_U_33
_atom_site_aniso_U_23
_atom_site_aniso_U_13
_atom_site_aniso_U_12
O1 0.0453(16) 0.0278(13) 0.0606(18) -0.0085(13) 0.0101(14) 0.0005(12)
C10 0.0351(18) 0.035(2) 0.037(2) 0.0014(16) 0.0077(17) 0.0013(17)
C3 0.048(2) 0.038(2) 0.037(2) 0.0094(18) -0.0100(19) -0.010(2)
C9 0.0351(18) 0.0228(16) 0.0292(17) 0.0056(15) 0.0003(16) -0.0014(15)
C1 0.0380(19) 0.0203(15) 0.0285(18) 0.0052(14) 0.0035(16) -0.0008(14)
O2 0.0506(19) 0.0324(15) 0.104(3) 0.0018(17) -0.0154(18) -0.0029(14)
C5 0.047(2) 0.0233(17) 0.0327(19) 0.0021(15) 0.0041(17) 0.0051(17)
C8 0.0306(18) 0.0288(18) 0.040(2) 0.0011(16) -0.0015(16) 0.0030(16)
C2 0.0342(19) 0.0345(19) 0.037(2) 0.0109(17) 0.0014(16) -0.0027(17)
C4 0.059(3) 0.0310(19) 0.030(2) -0.0009(15) -0.0006(18) -0.0051(19)
C15 0.046(2) 0.060(3) 0.070(3) 0.015(2) -0.017(2) -0.018(2)
C11 0.040(2) 0.056(3) 0.059(3) 0.004(2) -0.002(2) 0.006(2)
C14 0.048(3) 0.071(3) 0.060(3) 0.029(3) -0.010(2) 0.001(2)
C6 0.058(3) 0.037(2) 0.047(2) -0.0046(19) 0.005(2) 0.016(2)
C12 0.075(4) 0.063(3) 0.079(4) -0.011(3) 0.028(3) 0.022(3)
C13 0.091(4) 0.030(2) 0.127(5) 0.005(3) 0.006(4) 0.022(3)
C7 0.053(3) 0.073(3) 0.081(3) -0.025(3) -0.008(3) 0.027(3)

loop_
_atom_type_symbol
_atom_type_description
_atom_type_scat_dispersion_real
_atom_type_scat_dispersion_imag
_atom_type_scat_source
C C 0.0181 0.0091 'International Tables Vol C Tables 4.2.6.8 and 6.1.1.4'
H H 0.0000 0.0000 'International Tables Vol C Tables 4.2.6.8 and 6.1.1.4'
O O 0.0492 0.0322 'International Tables Vol C Tables 4.2.6.8 and 6.1.1.4'

loop_
_geom_angle_atom_site_label_1
_geom_angle_atom_site_label_2
_geom_angle_atom_site_label_3
_geom_angle
O1 C10 C1 113.2(3)
C4 C3 C2 121.8(4)
C1 C9 C8 129.2(3)
C5 C9 C1 120.5(3)
C5 C9 C8 110.3(3)
C9 C1 C10 121.9(3)
C9 C1 C2 118.5(3)
C2 C1 C10 119.6(3)
C9 C5 C6 112.9(3)
C4 C5 C9 120.6(4)
C4 C5 C6 126.5(3)
C15 C8 C9 115.7(3)
C14 C8 C9 112.7(3)
C14 C8 C15 104.7(4)
C14 C8 C7 112.2(4)
C7 C8 C9 102.6(3)
C7 C8 C15 109.2(4)
C3 C2 C1 119.5(4)
C3 C2 C11 119.4(4)
C1 C2 C11 121.1(4)
C3 C4 C5 119.0(3)
O2 C15 C8 114.5(4)
C5 C6 C13 110.4(4)
C5 C6 C7 101.4(3)
C12 C6 C5 112.3(4)
C12 C6 C13 108.5(4)
C12 C6 C7 109.1(5)
C13 C6 C7 115.1(5)
C8 C7 C6 108.9(4)

loop_
_geom_bond_atom_site_label_1
_geom_bond_atom_site_label_2
_geom_bond_distance
O1 C10 1.426(5)
C10 C1 1.499(5)
C3 C2 1.381(6)
C3 C4 1.381(6)
C9 C1 1.400(5)
C9 C5 1.390(5)
C9 C8 1.539(5)
C1 C2 1.412(5)
O2 C15 1.374(5)
C5 C4 1.383(6)
C5 C6 1.517(6)
C8 C15 1.536(6)
C8 C14 1.519(6)
C8 C7 1.528(6)
C2 C11 1.517(6)
C6 C12 1.511(7)
C6 C13 1.523(6)
C6 C7 1.562(7)
